data_2207650
loop_
_publ_author_name
'Wang, Huan-Yu'
'Gao, Shan'
'Ng, Seik Weng'

_publ_section_title
;
 Tetraaquabis(3,5-dihydroxybenzoato-\k<i>O</i>)nickel(II) trihydrate
;
_journal_coeditor_code SJ6157
_journal_issue 12
_journal_name_full 'Acta Crystallographica Section E'
_journal_page_first m2639
_journal_page_last m2640
_journal_paper_doi 10.1107/S1600536805036792
_journal_volume 61
_journal_year 2005
_chemical_formula_iupac '[Ni (C7 H5 O4)2 (H2 O)4], 3H2 O'
_chemical_formula_moiety 'C14 H18 Ni O12, 3H2 O'
_chemical_formula_sum 'C14 H24 Ni O15'
_chemical_formula_weight 491.04
_chemical_name_systematic
;
Tetraaquabis(3,5-dihydroxybenzoato-\kO)nickel(II) trihydrate
;
_space_group_IT_number 14
_symmetry_cell_setting monoclinic
_symmetry_space_group_name_Hall '-P 2yn'
_symmetry_space_group_name_H-M 'P 1 21/n 1'
_atom_sites_solution_hydrogens difmap
_atom_sites_solution_primary direct
_atom_sites_solution_secondary difmap
_audit_creation_method SHELXL-97
_cell_angle_alpha 90.00
_cell_angle_beta 95.24(2)
_cell_angle_gamma 90.00
_cell_formula_units_Z 4
_cell_length_a 9.250(2)
_cell_length_b 19.736(4)
_cell_length_c 10.797(2)
_cell_measurement_reflns_used 18064
_cell_measurement_temperature 295(2)
_cell_measurement_theta_max 27.5
_cell_measurement_theta_min 3.0
_cell_volume 1962.8(7)
_computing_cell_refinement RAPID-AUTO
_computing_data_collection 'RAPID-AUTO (Rigaku Corporation, 1998)'
_computing_data_reduction 'CrystalStructure (Rigaku/MSC, 2002)'
_computing_molecular_graphics 'ORTEPII (Johnson, 1976)'
_computing_publication_material SHELXL97
_computing_structure_refinement 'SHELXL97 (Sheldrick, 1997)'
_computing_structure_solution 'SHELXS97 (Sheldrick, 1997)'
_diffrn_ambient_temperature 295(2)
_diffrn_measured_fraction_theta_full 0.99
_diffrn_measured_fraction_theta_max 0.99
_diffrn_measurement_device_type 'Rigaku R-AXIS RAPID IP'
_diffrn_measurement_method \w
_diffrn_radiation_monochromator graphite
_diffrn_radiation_source 'fine-focus sealed tube'
_diffrn_radiation_type MoK\a
_diffrn_radiation_wavelength 0.71073
_diffrn_reflns_av_R_equivalents 0.016
_diffrn_reflns_av_sigmaI/netI 0.013
_diffrn_reflns_limit_h_max 12
_diffrn_reflns_limit_h_min -11
_diffrn_reflns_limit_k_max 24
_diffrn_reflns_limit_k_min -25
_diffrn_reflns_limit_l_max 14
_diffrn_reflns_limit_l_min -13
_diffrn_reflns_number 18979
_diffrn_reflns_theta_full 27.5
_diffrn_reflns_theta_max 27.48
_diffrn_reflns_theta_min 3.03
_diffrn_standards_decay_% 0
_diffrn_standards_interval_count 0
_diffrn_standards_interval_time 0
_diffrn_standards_number 0
_exptl_absorpt_coefficient_mu 1.066
_exptl_absorpt_correction_T_max 0.807
_exptl_absorpt_correction_T_min 0.618
_exptl_absorpt_correction_type multi-scan
_exptl_absorpt_process_details '(ABSCOR; Higashi, 1995)'
_exptl_crystal_colour Green
_exptl_crystal_density_diffrn 1.662
_exptl_crystal_density_method 'not measured'
_exptl_crystal_description Prism
_exptl_crystal_F_000 1024
_exptl_crystal_size_max 0.38
_exptl_crystal_size_mid 0.27
_exptl_crystal_size_min 0.21
_refine_diff_density_max 1.74
_refine_diff_density_min -0.34
_refine_ls_extinction_method none
_refine_ls_goodness_of_fit_ref 1.08
_refine_ls_hydrogen_treatment mixed
_refine_ls_matrix_type full
_refine_ls_number_parameters 325
_refine_ls_number_reflns 4443
_refine_ls_number_restraints 24
_refine_ls_restrained_S_all 1.08
_refine_ls_R_factor_all 0.042
_refine_ls_R_factor_gt 0.037
_refine_ls_shift/su_max 0.001
_refine_ls_shift/su_mean 0.000
_refine_ls_structure_factor_coef Fsqd
_refine_ls_weighting_details 'calc w=1/[\s^2^(Fo^2^)+(0.0875P)^2^+0.1403P] where P=(Fo^2^+2Fc^2^)/3'
_refine_ls_weighting_scheme calc
_refine_ls_wR_factor_gt 0.117
_refine_ls_wR_factor_ref 0.121
_reflns_number_gt 3727
_reflns_number_total 4443
_reflns_threshold_expression I>2\s(I)
_cod_data_source_file sj6157.cif
_cod_data_source_block I
_cod_depositor_comments
;
The following automatic conversions were performed:
'_symmetry_cell_setting' value 'Monoclinic' changed to 'monoclinic'
according to '/home/saulius/struct/CIF-dictionaries/cif_core.dic'
dictionary named 'cif_core.dic' version 2.4.1 from
2010-06-29.

'_exptl_absorpt_correction_type' value 'Multi-scan' changed
to 'multi-scan' according to
'/home/saulius/struct/CIF-dictionaries/cif_core.dic' dictionary named
'cif_core.dic' version 2.4.1 from 2010-06-29.

Automatic conversion script
Id: cif_fix_enum 1527 2010-12-29 10:47:43Z saulius 

The following automatic conversions were performed:

'_symmetry_cell_setting' value 'Monoclinic' changed to 'monoclinic'
according to /home/saulius/struct/CIF-dictionaries/cif_core.dic
dictionary named 'cif_core.dic' version 2.4.1 from
2010-06-29.

'_exptl_absorpt_correction_type' value 'Multi-scan'
changed to 'multi-scan' according to
/home/saulius/struct/CIF-dictionaries/cif_core.dic dictionary named
'cif_core.dic' version 2.4.1 from 2010-06-29.

Automatic conversion script
Id: cif_fix_values 1715 2011-07-08 13:25:40Z adriana 
;
_cod_original_cell_volume 1962.9(7)
_cod_original_sg_symbol_H-M 'P 21/n'
_cod_database_code 2207650
_cod_database_fobs_code 2207650

loop_
_symmetry_equiv_pos_as_xyz
'x, y, z'
'-x+1/2, y+1/2, -z+1/2'
'-x, -y, -z'
'x-1/2, -y-1/2, z-1/2'

loop_
_atom_site_label
_atom_site_fract_x
_atom_site_fract_y
_atom_site_fract_z
_atom_site_U_iso_or_equiv
_atom_site_adp_type
_atom_site_calc_flag
_atom_site_refinement_flags
_atom_site_occupancy
_atom_site_type_symbol
Ni1 0.49104(2) 0.499669(8) 0.74871(2) 0.02120(10) Uani d . 1 Ni
O1 0.4426(2) 0.41350(10) 0.84110(10) 0.0306(3) Uani d . 1 O
O2 0.5456(2) 0.33540(10) 0.72880(10) 0.0320(3) Uani d . 1 O
O3 0.4192(2) 0.11310(10) 0.92250(10) 0.0415(4) Uani d D 1 O
O4 0.1549(2) 0.27910(10) 1.12660(10) 0.0344(3) Uani d D 1 O
O5 0.53810(10) 0.58730(10) 0.66030(10) 0.0265(3) Uani d . 1 O
O6 0.4315(2) 0.66210(10) 0.77640(10) 0.0326(3) Uani d . 1 O
O7 0.6020(2) 0.88900(10) 0.6349(2) 0.0451(4) Uani d D 1 O
O8 0.8090(2) 0.72770(10) 0.37450(10) 0.0350(3) Uani d D 1 O
O1w 0.2818(2) 0.50510(10) 0.6709(2) 0.0450(4) Uani d D 1 O
O2w 0.4280(2) 0.55190(10) 0.90430(10) 0.0306(3) Uani d D 1 O
O3w 0.7016(2) 0.49770(10) 0.8269(2) 0.0352(4) Uani d D 1 O
O4w 0.5570(2) 0.44590(10) 0.59800(10) 0.0332(3) Uani d D 1 O
O5w 0.5809(2) 0.09280(10) 0.7247(2) 0.0545(4) Uani d D 1 O
O6w 0.3889(2) 0.01380(10) 0.5907(2) 0.0731(6) Uani d D 1 O
O7w 0.4202(2) 0.90150(10) 0.8294(2) 0.0452(4) Uani d D 1 O
C1 0.4696(2) 0.35240(10) 0.8136(2) 0.0223(3) Uani d . 1 C
C2 0.4052(2) 0.29800(10) 0.88910(10) 0.0222(3) Uani d . 1 C
C3 0.4433(2) 0.23090(10) 0.8694(2) 0.0268(4) Uani d . 1 C
C4 0.3834(2) 0.18030(10) 0.9367(2) 0.0270(4) Uani d . 1 C
C5 0.2876(2) 0.19510(10) 1.0242(2) 0.0271(4) Uani d . 1 C
C6 0.2497(2) 0.26220(10) 1.0428(2) 0.0248(3) Uani d . 1 C
C7 0.3079(2) 0.31400(10) 0.9757(2) 0.0243(3) Uani d . 1 C
C8 0.5110(2) 0.64740(10) 0.6925(2) 0.0212(3) Uani d . 1 C
C9 0.5799(2) 0.70400(10) 0.62520(10) 0.0211(3) Uani d . 1 C
C10 0.5567(2) 0.77030(10) 0.6617(2) 0.0260(3) Uani d . 1 C
C11 0.6202(2) 0.82260(10) 0.6013(2) 0.0279(4) Uani d . 1 C
C12 0.7045(2) 0.81000(10) 0.5039(2) 0.0290(4) Uani d . 1 C
C13 0.7271(2) 0.74350(10) 0.4693(2) 0.0252(3) Uani d . 1 C
C14 0.6662(2) 0.69010(10) 0.5301(2) 0.0241(3) Uani d . 1 C
H3o 0.464(3) 0.1060(10) 0.858(2) 0.050 Uiso d D 1 H
H4o 0.121(2) 0.2430(10) 1.156(2) 0.041 Uiso d D 1 H
H7o 0.546(2) 0.8910(10) 0.692(2) 0.054 Uiso d D 1 H
H8o 0.840(2) 0.7650(10) 0.347(2) 0.042 Uiso d D 1 H
H1w1 0.241(2) 0.5390(10) 0.638(2) 0.054 Uiso d D 1 H
H1w2 0.230(2) 0.4710(10) 0.666(2) 0.054 Uiso d D 1 H
H2w1 0.432(2) 0.5900(10) 0.871(2) 0.037 Uiso d D 1 H
H2w2 0.483(2) 0.5500(10) 0.9720(10) 0.037 Uiso d D 1 H
H3w1 0.748(2) 0.4610(10) 0.840(2) 0.042 Uiso d D 1 H
H3w2 0.758(2) 0.5310(10) 0.815(2) 0.042 Uiso d D 1 H
H4w1 0.552(3) 0.4070(10) 0.631(2) 0.040 Uiso d D 1 H
H4w2 0.510(2) 0.4480(10) 0.5270(10) 0.040 Uiso d D 1 H
H5w1 0.518(2) 0.0730(10) 0.677(2) 0.065 Uiso d D 1 H
H5w2 0.605(3) 0.1300(10) 0.695(2) 0.065 Uiso d D 1 H
H6w1 0.303(2) 0.024(2) 0.610(2) 0.088 Uiso d D 1 H
H6w2 0.388(3) 0.015(2) 0.5100(10) 0.088 Uiso d D 1 H
H7w1 0.463(3) 0.9030(10) 0.9030(10) 0.054 Uiso d D 1 H
H7w2 0.380(3) 0.8630(10) 0.833(2) 0.054 Uiso d D 1 H
H3 0.5084 0.2203 0.8116 0.032 Uiso calc R 1 H
H5 0.2491 0.1606 1.0699 0.033 Uiso calc R 1 H
H7 0.2821 0.3588 0.9886 0.029 Uiso calc R 1 H
H10 0.4991 0.7794 0.7260 0.031 Uiso calc R 1 H
H12 0.7451 0.8456 0.4625 0.035 Uiso calc R 1 H
H14 0.6833 0.6456 0.5073 0.029 Uiso calc R 1 H

loop_
_atom_site_aniso_label
_atom_site_aniso_U_11
_atom_site_aniso_U_22
_atom_site_aniso_U_33
_atom_site_aniso_U_12
_atom_site_aniso_U_13
_atom_site_aniso_U_23
Ni1 0.0284(2) 0.0148(2) 0.0220(2) 0.00080(10) 0.01100(10) 0.00280(10)
O1 0.0472(8) 0.0156(5) 0.0322(6) 0.0003(5) 0.0213(6) 0.0037(5)
O2 0.0467(8) 0.0218(6) 0.0309(6) 0.0036(5) 0.0218(6) 0.0039(5)
O3 0.0559(9) 0.0168(6) 0.0565(9) 0.0022(5) 0.0304(7) 0.0029(6)
O4 0.0427(7) 0.0241(6) 0.0404(7) -0.0005(5) 0.0251(6) 0.0033(5)
O5 0.0415(7) 0.0137(5) 0.0266(6) -0.0013(5) 0.0164(5) 0.0018(4)
O6 0.0487(8) 0.0197(6) 0.0335(7) 0.0036(5) 0.0249(6) 0.0034(5)
O7 0.0569(9) 0.0156(6) 0.0680(10) -0.0044(6) 0.0363(8) -0.0046(6)
O8 0.0477(8) 0.0240(6) 0.0376(7) -0.0049(5) 0.0275(6) 0.0001(5)
O1w 0.0339(8) 0.0306(8) 0.0690(10) -0.0055(5) -0.0057(8) 0.0132(7)
O2w 0.0460(8) 0.0223(6) 0.0256(6) 0.0041(5) 0.0143(6) 0.0028(5)
O3w 0.0309(8) 0.0285(8) 0.0462(9) 0.0019(5) 0.0033(7) 0.0058(5)
O4w 0.0540(9) 0.0213(6) 0.0263(6) 0.0003(5) 0.0151(6) 0.0001(5)
O5w 0.0580(10) 0.0324(8) 0.0770(10) 0.0042(7) 0.0248(9) -0.0019(8)
O6w 0.0580(10) 0.102(2) 0.0600(10) 0.0160(10) 0.0100(10) -0.0010(10)
O7w 0.0522(9) 0.0308(7) 0.0541(9) 0.0081(6) 0.0133(7) 0.0007(7)
C1 0.0272(8) 0.0173(7) 0.0231(7) -0.0005(6) 0.0067(6) 0.0024(6)
C2 0.0269(8) 0.0191(7) 0.0213(7) -0.0024(6) 0.0066(6) 0.0026(6)
C3 0.0338(9) 0.0184(7) 0.0301(8) -0.0001(6) 0.0128(7) 0.0013(6)
C4 0.0312(9) 0.0167(7) 0.0342(8) -0.0009(6) 0.0093(7) 0.0019(6)
C5 0.0308(9) 0.0198(7) 0.0322(8) -0.0021(6) 0.0104(7) 0.0068(6)
C6 0.0257(8) 0.0252(8) 0.0248(8) -0.0010(6) 0.0087(6) 0.0015(6)
C7 0.0306(8) 0.0173(7) 0.0263(8) 0.0001(6) 0.0091(7) 0.0013(6)
C8 0.0254(8) 0.0180(7) 0.0211(7) -0.0001(6) 0.0069(6) 0.0011(6)
C9 0.0243(7) 0.0160(7) 0.0235(7) -0.0024(6) 0.0051(6) 0.0025(6)
C10 0.0303(8) 0.0195(7) 0.0300(8) -0.0007(6) 0.0130(7) -0.0008(6)
C11 0.0313(9) 0.0150(7) 0.0388(9) -0.0022(6) 0.0111(7) -0.0006(6)
C12 0.0311(9) 0.0204(8) 0.0375(9) -0.0033(6) 0.0141(7) 0.0044(7)
C13 0.0275(8) 0.0221(8) 0.0272(7) -0.0022(6) 0.0091(7) 0.0021(6)
C14 0.0298(8) 0.0174(7) 0.0262(8) -0.0012(6) 0.0085(7) 0.0000(6)

loop_
_atom_type_symbol
_atom_type_description
_atom_type_scat_dispersion_real
_atom_type_scat_dispersion_imag
_atom_type_scat_source
C C 0.0033 0.0016 'International Tables Vol C Tables 4.2.6.8 and 6.1.1.4'
H H 0.0000 0.0000 'International Tables Vol C Tables 4.2.6.8 and 6.1.1.4'
O O 0.0106 0.0060 'International Tables Vol C Tables 4.2.6.8 and 6.1.1.4'
Ni Ni 0.3393 1.1124 'International Tables Vol C Tables 4.2.6.8 and 6.1.1.4'

loop_
_geom_angle_atom_site_label_1
_geom_angle_atom_site_label_2
_geom_angle_atom_site_label_3
_geom_angle
_geom_angle_publ_flag
O1 Ni1 O5 178.47(4) yes
O1 Ni1 O1w 90.16(6) yes
O1 Ni1 O2w 85.90(5) yes
O1 Ni1 O3w 91.48(6) yes
O1 Ni1 O4w 92.91(5) yes
O5 Ni1 O1w 89.85(6) yes
O5 Ni1 O2w 92.57(5) yes
O5 Ni1 O3w 88.48(6) yes
O5 Ni1 O4w 88.62(5) yes
O1w Ni1 O2w 88.92(8) yes
O1w Ni1 O3w 178.04(4) yes
O1w Ni1 O4w 92.29(8) yes
O2w Ni1 O3w 90.13(7) yes
O2w Ni1 O4w 178.31(4) yes
O3w Ni1 O4w 88.70(7) yes
C1 O1 Ni1 128.30(10) no
C8 O5 Ni1 127.50(10) no
O2 C1 O1 124.1(2) no
O2 C1 C2 118.9(2) no
O1 C1 C2 117.10(10) no
C3 C2 C7 120.50(10) no
C3 C2 C1 118.60(10) no
C7 C2 C1 121.0(2) no
C4 C3 C2 119.2(2) no
O3 C4 C3 121.7(2) no
O3 C4 C5 117.00(10) no
C3 C4 C5 121.3(2) no
C4 C5 C6 119.0(2) no
O4 C6 C5 121.2(2) no
O4 C6 C7 118.0(2) no
C5 C6 C7 120.8(2) no
C6 C7 C2 119.2(2) no
O6 C8 O5 124.0(2) no
O6 C8 C9 118.70(10) no
O5 C8 C9 117.30(10) no
C14 C9 C10 120.70(10) no
C14 C9 C8 120.70(10) no
C10 C9 C8 118.60(10) no
C11 C10 C9 119.1(2) no
O7 C11 C10 121.3(2) no
O7 C11 C12 117.50(10) no
C10 C11 C12 121.2(2) no
C13 C12 C11 118.9(2) no
O8 C13 C12 121.7(2) no
O8 C13 C14 117.3(2) no
C12 C13 C14 120.9(2) no
C9 C14 C13 119.2(2) no
C4 O3 H3o 113(2) no
C6 O4 H4o 110(2) no
C11 O7 H7o 109(2) no
C13 O8 H8o 108(2) no
Ni1 O1w H1w1 126(2) no
Ni1 O1w H1w2 120(2) no
H1w1 O1w H1w2 114(2) no
Ni1 O2w H2w1 94(2) no
Ni1 O2w H2w2 119(2) no
H2w1 O2w H2w2 112.0(10) no
Ni1 O3w H3w1 123.0(10) no
Ni1 O3w H3w2 120.0(10) no
H3w1 O3w H3w2 112(2) no
Ni1 O4w H4w1 96(2) no
Ni1 O4w H4w2 122(2) no
H4w1 O4w H4w2 112.0(10) no
H5w1 O5w H5w2 112(2) no
H6w1 O6w H6w2 108(2) no
H7w1 O7w H7w2 100(2) no
C4 C3 H3 120.4 no
C2 C3 H3 120.4 no
C4 C5 H5 120.5 no
C6 C5 H5 120.5 no
C6 C7 H7 120.4 no
C2 C7 H7 120.4 no
C11 C10 H10 120.4 no
C9 C10 H10 120.4 no
C13 C12 H12 120.6 no
C11 C12 H12 120.6 no
C9 C14 H14 120.4 no
C13 C14 H14 120.4 no

loop_
_geom_bond_atom_site_label_1
_geom_bond_atom_site_label_2
_geom_bond_distance
_geom_bond_publ_flag
Ni1 O1 2.0420(10) yes
Ni1 O5 2.0420(10) yes
Ni1 O1w 2.041(2) yes
Ni1 O2w 2.0980(10) yes
Ni1 O3w 2.051(2) yes
Ni1 O4w 2.0800(10) yes
O1 C1 1.272(2) no
O2 C1 1.250(2) no
O3 C4 1.379(2) no
O4 C6 1.358(2) no
O5 C8 1.2671(19) no
O6 C8 1.253(2) no
O7 C11 1.374(2) no
O8 C13 1.364(2) no
O8 H8o 0.845(9) no
C1 C2 1.504(2) no
C2 C3 1.391(2) no
C2 C7 1.393(2) no
C3 C4 1.381(2) no
C4 C5 1.384(2) no
C5 C6 1.389(2) no
C6 C7 1.389(2) no
C8 C9 1.504(2) no
C9 C14 1.385(2) no
C9 C10 1.390(2) no
C10 C11 1.381(2) no
C11 C12 1.387(2) no
C12 C13 1.387(2) no
C13 C14 1.387(2) no
O3 H3o 0.850(10) no
O4 H4o 0.850(10) no
O7 H7o 0.840(10) no
O1w H1w1 0.830(10) no
O1w H1w2 0.830(10) no
O2w H2w1 0.840(10) no
O2w H2w2 0.850(10) no
O3w H3w1 0.840(10) no
O3w H3w2 0.850(10) no
O4w H4w1 0.850(10) no
O4w H4w2 0.840(10) no
O5w H5w1 0.840(10) no
O5w H5w2 0.850(10) no
O6w H6w1 0.860(10) no
O6w H6w2 0.870(10) no
O7w H7w1 0.860(10) no
O7w H7w2 0.850(10) no
C3 H3 0.93 no
C5 H5 0.93 no
C7 H7 0.93 no
C10 H10 0.93 no
C12 H12 0.93 no
C14 H14 0.93 no

loop_
_geom_hbond_atom_site_label_D
_geom_hbond_atom_site_label_H
_geom_hbond_atom_site_label_A
_geom_hbond_site_symmetry_A
_geom_hbond_distance_DH
_geom_hbond_distance_HA
_geom_hbond_distance_DA
_geom_hbond_angle_DHA
_geom_hbond_publ_flag
O3 H3o O5w . 0.850(10) 1.900(10) 2.746(2) 175(3) yes
O4 H4o O2 4_566 0.850(10) 1.900(10) 2.749(2) 178(2) yes
O7 H7o O7w . 0.840(10) 1.980(10) 2.818(2) 175(2) yes
O8 H8o O6 4_675 0.850(10) 1.870(10) 2.711(2) 171(2) yes
O1w H1w1 O3 2_556 0.830(10) 2.140(10) 2.944(2) 162(2) yes
O1w H1w2 O7w 2_546 0.830(10) 1.950(10) 2.771(2) 169(2) yes
O2w H2w1 O6 . 0.840(10) 1.750(10) 2.578(2) 170(2) yes
O2w H2w2 O1 3_667 0.850(10) 2.190(10) 2.976(2) 152(2) yes
O3w H3w1 O7 2_646 0.840(10) 1.990(10) 2.818(2) 166.5(19) yes
O3w H3w2 O5w 2_656 0.850(10) 2.010(10) 2.843(2) 168(2) yes
O4w H4w1 O2 . 0.850(10) 1.770(10) 2.606(2) 168(2) yes
O4w H4w2 O5 3_666 0.840(10) 2.150(10) 2.921(2) 153(2) yes
O5w H5w1 O6w . 0.840(10) 1.860(10) 2.685(3) 169(2) yes
O5w H5w2 O4 4_665 0.850(10) 2.000(10) 2.848(2) 178(3) yes
O6w H6w1 O2w 2_546 0.860(10) 2.200(10) 3.031(3) 162(2) yes
O6w H6w2 O7 3_666 0.870(10) 2.47(2) 3.108(3) 131(3) yes
O7w H7w1 O3 3_667 0.860(10) 2.120(10) 2.956(2) 168(2) yes
O7w H7w2 O8 4_576 0.850(10) 1.980(10) 2.808(2) 168(2) yes

loop_
_geom_torsion_atom_site_label_1
_geom_torsion_atom_site_label_2
_geom_torsion_atom_site_label_3
_geom_torsion_atom_site_label_4
_geom_torsion
_geom_torsion_publ_flag
O1w Ni1 O1 C1 101.1(2) no
O3w Ni1 O1 C1 -80.0(2) no
O4w Ni1 O1 C1 8.8(2) no
O2w Ni1 O1 C1 -170.0(2) no
O1w Ni1 O5 C8 80.0(2) no
O3w Ni1 O5 C8 -99.0(2) no
O4w Ni1 O5 C8 172.2(2) no
O2w Ni1 O5 C8 -9.0(2) no
Ni1 O1 C1 O2 7.5(3) no
Ni1 O1 C1 C2 -172.6(2) no
O2 C1 C2 C3 5.8(2) no
O1 C1 C2 C3 -174.1(2) no
O2 C1 C2 C7 -173.4(2) no
O1 C1 C2 C7 6.7(2) no
C7 C2 C3 C4 0.1(3) no
C1 C2 C3 C4 -179.1(2) no
C2 C3 C4 O3 -178.9(2) no
C2 C3 C4 C5 -0.8(3) no
O3 C4 C5 C6 179.2(2) no
C3 C4 C5 C6 1.0(3) no
C4 C5 C6 O4 179.3(2) no
C4 C5 C6 C7 -0.7(3) no
O4 C6 C7 C2 -179.9(2) no
C5 C6 C7 C2 0.0(3) no
C3 C2 C7 C6 0.3(3) no
C1 C2 C7 C6 179.4(2) no
Ni1 O5 C8 O6 -10.5(3) no
Ni1 O5 C8 C9 169.30(10) no
O6 C8 C9 C14 -178.7(2) no
O5 C8 C9 C14 1.5(2) no
O6 C8 C9 C10 2.2(2) no
O5 C8 C9 C10 -177.6(2) no
C14 C9 C10 C11 0.5(3) no
C8 C9 C10 C11 179.5(2) no
C9 C10 C11 O7 -179.3(2) no
C9 C10 C11 C12 1.0(3) no
O7 C11 C12 C13 178.9(2) no
C10 C11 C12 C13 -1.4(3) no
C11 C12 C13 O8 -179.9(2) no
C11 C12 C13 C14 0.3(3) no
C10 C9 C14 C13 -1.5(3) no
C8 C9 C14 C13 179.5(2) no
O8 C13 C14 C9 -178.7(2) no
C12 C13 C14 C9 1.1(3) no
